data_4325658
loop_
_publ_author_name
'Galina V. Romanenko'
'Ksenia Yu. Maryunina'
'Artem S. Bogomyakov'
'Renad Z. Sagdeev'
'Victor I. Ovcharenko'

_publ_section_title
;
 Relationship between the Thermally Induced Reorientations of Aromatic
 Solvate Molecules in Cu(hfac)2- Nitroxide Breathing Crystals and the
 Character of the Magnetic Anomaly
;
_journal_name_full 'Inorganic Chemistry'
_journal_page_first 6597
_journal_page_last 6609
_journal_paper_doi 10.1021/ic200444e
_journal_volume 50
_journal_year 2011
_chemical_formula_sum 'C28.5 H31 Cu F12 N4 O6'
_chemical_formula_weight 817.11
_chemical_name_systematic
; 
 ? 
;
_space_group_IT_number 2
_symmetry_cell_setting triclinic
_symmetry_space_group_name_Hall '-P 1'
_symmetry_space_group_name_H-M 'P -1'
_atom_sites_solution_hydrogens geom
_atom_sites_solution_primary direct
_atom_sites_solution_secondary difmap
_audit_creation_method SHELXL-97
_cell_angle_alpha 99.023(2)
_cell_angle_beta 104.885(2)
_cell_angle_gamma 103.411(2)
_cell_formula_units_Z 2
_cell_length_a 10.3823(4)
_cell_length_b 13.0953(4)
_cell_length_c 13.6544(5)
_cell_measurement_reflns_used 9986
_cell_measurement_temperature 142(2)
_cell_measurement_theta_max 28.34
_cell_measurement_theta_min 2.28
_cell_volume 1698.35(11)
_computing_cell_refinement 'Bruker SAINT'
_computing_data_collection 'Bruker APEX2'
_computing_data_reduction 'Bruker SAINT'
_computing_molecular_graphics 'Bruker SHELXTL'
_computing_publication_material 'Bruker SHELXTL'
_computing_structure_refinement 'SHELXL-97 (Sheldrick, 1997)'
_computing_structure_solution 'SHELXS-97 (Sheldrick, 1990)'
_diffrn_ambient_temperature 142(2)
_diffrn_measured_fraction_theta_full 0.986
_diffrn_measured_fraction_theta_max 0.986
_diffrn_measurement_device_type 'Bruker APEX-II CCD'
_diffrn_measurement_method '\f and \w scans'
_diffrn_radiation_monochromator graphite
_diffrn_radiation_source 'fine-focus sealed tube'
_diffrn_radiation_type MoK\a
_diffrn_radiation_wavelength 0.71073
_diffrn_reflns_av_R_equivalents 0.0442
_diffrn_reflns_av_sigmaI/netI 0.0388
_diffrn_reflns_limit_h_max 13
_diffrn_reflns_limit_h_min -13
_diffrn_reflns_limit_k_max 17
_diffrn_reflns_limit_k_min -17
_diffrn_reflns_limit_l_max 18
_diffrn_reflns_limit_l_min -18
_diffrn_reflns_number 30641
_diffrn_reflns_theta_full 28.52
_diffrn_reflns_theta_max 28.52
_diffrn_reflns_theta_min 1.64
_diffrn_standards_number 0
_exptl_absorpt_coefficient_mu 0.756
_exptl_absorpt_correction_T_max 0.4562
_exptl_absorpt_correction_T_min 0.3802
_exptl_absorpt_correction_type multi-scan
_exptl_crystal_colour dark
_exptl_crystal_density_diffrn 1.598
_exptl_crystal_description bulk
_exptl_crystal_F_000 830
_exptl_crystal_size_max 0.42
_exptl_crystal_size_mid 0.38
_exptl_crystal_size_min 1.25
_refine_diff_density_max 0.601
_refine_diff_density_min -0.548
_refine_diff_density_rms 0.054
_refine_ls_extinction_method none
_refine_ls_goodness_of_fit_ref 1.050
_refine_ls_hydrogen_treatment constr
_refine_ls_matrix_type full
_refine_ls_number_parameters 604
_refine_ls_number_reflns 8503
_refine_ls_number_restraints 0
_refine_ls_restrained_S_all 1.050
_refine_ls_R_factor_all 0.0518
_refine_ls_R_factor_gt 0.0354
_refine_ls_shift/su_max 0.002
_refine_ls_shift/su_mean 0.000
_refine_ls_structure_factor_coef Fsqd
_refine_ls_weighting_details 'calc w=1/[\s^2^(Fo^2^)+(0.0605P)^2^+0.0000P] where P=(Fo^2^+2Fc^2^)/3'
_refine_ls_weighting_scheme calc
_refine_ls_wR_factor_gt 0.0993
_refine_ls_wR_factor_ref 0.1062
_reflns_number_gt 6333
_reflns_number_total 8503
_reflns_threshold_expression >2sigma(I)
_cod_data_source_file ic200444e_si_002_63.cif
_cod_data_source_block 123krez142
_cod_original_cell_volume 1698.35(10)
_cod_original_formula_sum 'C28.50 H31 Cu F12 N4 O6'
_cod_database_code 4325658

loop_
_symmetry_equiv_pos_as_xyz
'x, y, z'
'-x, -y, -z'

loop_
_atom_site_label
_atom_site_type_symbol
_atom_site_fract_x
_atom_site_fract_y
_atom_site_fract_z
_atom_site_U_iso_or_equiv
_atom_site_adp_type
_atom_site_occupancy
_atom_site_symmetry_multiplicity
_atom_site_calc_flag
_atom_site_refinement_flags
_atom_site_disorder_assembly
_atom_site_disorder_group
Cu1 Cu 0.5000 0.5000 0.5000 0.02346(9) Uani 1 2 d S . .
O1 O 0.33810(16) 0.35699(13) 0.46062(10) 0.0438(4) Uani 1 1 d . . .
C1 C 0.1447(3) 0.22776(19) 0.46505(18) 0.0470(5) Uani 1 1 d . . .
F1 F 0.2184(13) 0.1541(10) 0.4911(6) 0.0615(18) Uani 0.50 1 d P . .
F2 F 0.0715(12) 0.1933(8) 0.3633(8) 0.072(2) Uani 0.50 1 d P . .
F3 F 0.0529(16) 0.2134(13) 0.5171(12) 0.059(3) Uani 0.50 1 d P . .
F1A F 0.2219(13) 0.1739(11) 0.4924(10) 0.097(4) Uani 0.50 1 d P . .
F2A F 0.0947(15) 0.1995(11) 0.3658(9) 0.116(4) Uani 0.50 1 d P . .
F3A F 0.0411(16) 0.2106(13) 0.5059(13) 0.060(3) Uani 0.50 1 d P . .
C2 C 0.2344(2) 0.34478(17) 0.49280(14) 0.0371(4) Uani 1 1 d . . .
C3 C 0.1925(2) 0.42385(16) 0.54692(15) 0.0365(4) Uani 1 1 d . . .
H3A H 0.1147 0.4023 0.5711 0.044 Uiso 1 1 calc R . .
C4 C 0.2604(2) 0.53272(17) 0.56668(15) 0.0356(4) Uani 1 1 d . . .
C5 C 0.2053(2) 0.61282(18) 0.62499(18) 0.0431(5) Uani 1 1 d . . .
F4 F 0.1820(19) 0.6893(10) 0.5628(12) 0.0481(18) Uani 0.50 1 d P . .
F5 F 0.304(2) 0.6614(18) 0.7135(14) 0.0481(18) Uani 0.50 1 d P . .
F6 F 0.078(2) 0.5650(19) 0.650(2) 0.0509(19) Uani 0.50 1 d P . .
F4A F 0.172(2) 0.6794(12) 0.5789(13) 0.062(3) Uani 0.50 1 d P . .
F5A F 0.294(2) 0.6750(19) 0.7162(16) 0.069(5) Uani 0.50 1 d P . .
F6A F 0.102(2) 0.572(2) 0.644(2) 0.060(3) Uani 0.50 1 d P . .
O2 O 0.36474(15) 0.57780(12) 0.54233(11) 0.0406(3) Uani 1 1 d . . .
Cu2 Cu 0.0000 0.0000 0.0000 0.02918(9) Uani 1 2 d S . .
O3 O 0.01588(15) 0.06576(10) -0.11964(10) 0.0358(3) Uani 1 1 d . . .
C6 C 0.0641(4) 0.0910(2) -0.2731(2) 0.0688(9) Uani 1 1 d . . .
F7 F -0.0494(15) 0.0527(8) -0.3322(6) 0.262(8) Uani 0.50 1 d P . .
F7A F 0.1305(12) 0.1946(7) -0.2436(8) 0.127(4) Uani 0.50 1 d P . .
F8 F 0.0782(10) 0.1875(6) -0.2586(7) 0.083(3) Uani 0.50 1 d P . .
F8A F -0.0775(6) 0.0752(5) -0.3193(4) 0.0753(18) Uani 0.50 1 d P . .
F9 F 0.1634(13) 0.0844(10) -0.3163(9) 0.256(7) Uani 0.50 1 d P . .
F9A F 0.0905(6) 0.0378(3) -0.3518(3) 0.0546(11) Uani 0.50 1 d P . .
C7 C 0.0872(2) 0.04311(15) -0.17599(16) 0.0411(5) Uani 1 1 d . . .
C8 C 0.1813(3) -0.01769(17) -0.16167(17) 0.0454(5) Uani 1 1 d . . .
H8A H 0.2292 -0.0281 -0.2114 0.055 Uiso 1 1 calc R . .
C9 C 0.2065(2) -0.06325(15) -0.07649(15) 0.0351(4) Uani 1 1 d . . .
C10 C 0.3087(2) -0.13131(18) -0.06607(19) 0.0444(5) Uani 1 1 d . . .
F10 F 0.24031(16) -0.23453(10) -0.08170(12) 0.0616(4) Uani 1 1 d . . .
F11 F 0.3782(17) -0.1312(19) -0.1335(12) 0.060(3) Uani 0.50 1 d P . .
F12 F 0.4046(16) -0.0980(15) 0.0310(13) 0.067(3) Uani 0.50 1 d P . .
F10A F 0.3927(17) -0.1085(15) 0.0264(13) 0.074(4) Uani 0.50 1 d P . .
F12A F 0.3837(15) -0.118(2) -0.1331(13) 0.063(4) Uani 0.50 1 d P . .
O4 O 0.15305(14) -0.05990(10) -0.00386(10) 0.0327(3) Uani 1 1 d . . .
O01 O 0.46207(14) 0.51604(10) 0.34798(10) 0.0337(3) Uani 1 1 d . . .
N1 N 0.34972(16) 0.53300(11) 0.29222(12) 0.0302(3) Uani 1 1 d . . .
C01 C 0.3458(2) 0.64372(14) 0.27719(15) 0.0319(4) Uani 1 1 d . . .
C02 C 0.4366(3) 0.67067(18) 0.20675(19) 0.0502(6) Uani 1 1 d . . .
H02A H 0.3961 0.6188 0.1392 0.075 Uiso 1 1 calc R . .
H02B H 0.5305 0.6667 0.2395 0.075 Uiso 1 1 calc R . .
H02C H 0.4412 0.7437 0.1965 0.075 Uiso 1 1 calc R . .
C03 C 0.4049(2) 0.72628(15) 0.38059(15) 0.0362(4) Uani 1 1 d . . .
H03A H 0.5052 0.7367 0.4075 0.054 Uiso 1 1 calc R . .
H03B H 0.3598 0.7004 0.4305 0.054 Uiso 1 1 calc R . .
H03C H 0.3878 0.7950 0.3705 0.054 Uiso 1 1 calc R . .
C04 C 0.1876(2) 0.62226(14) 0.22294(14) 0.0330(4) Uani 1 1 d . . .
C05 C 0.1049(2) 0.63547(17) 0.29932(17) 0.0406(5) Uani 1 1 d . . .
H05A H 0.0063 0.6197 0.2606 0.061 Uiso 1 1 calc R . .
H05B H 0.1390 0.7097 0.3413 0.061 Uiso 1 1 calc R . .
H05C H 0.1164 0.5855 0.3451 0.061 Uiso 1 1 calc R . .
C06 C 0.1503(3) 0.68164(18) 0.13779(17) 0.0486(6) Uani 1 1 d . . .
H06A H 0.0489 0.6639 0.1096 0.073 Uiso 1 1 calc R . .
H06B H 0.1887 0.6598 0.0820 0.073 Uiso 1 1 calc R . .
H06C H 0.1891 0.7595 0.1667 0.073 Uiso 1 1 calc R . .
N2 N 0.14709(18) 0.50307(12) 0.17633(12) 0.0358(4) Uani 1 1 d . . .
O02 O 0.03055(17) 0.45339(12) 0.10974(12) 0.0481(4) Uani 1 1 d . . .
C07 C 0.2420(2) 0.45631(14) 0.22423(14) 0.0308(4) Uani 1 1 d . . .
C08 C 0.2278(2) 0.34251(14) 0.20082(14) 0.0299(4) Uani 1 1 d . . .
C09 C 0.1170(2) 0.25976(14) 0.12788(15) 0.0329(4) Uani 1 1 d . . .
H09A H 0.0351 0.2705 0.0858 0.039 Uiso 1 1 calc R . .
N3 N 0.14218(17) 0.16492(12) 0.12576(12) 0.0323(3) Uani 1 1 d . . .
N4 N 0.26901(17) 0.18564(12) 0.19799(12) 0.0309(3) Uani 1 1 d . . .
C041 C 0.3272(2) 0.09599(16) 0.21470(17) 0.0457(5) Uani 1 1 d . . .
H04A H 0.3590 0.0732 0.1546 0.055 Uiso 1 1 calc R . .
H04B H 0.2525 0.0343 0.2165 0.055 Uiso 1 1 calc R . .
C042 C 0.4457(2) 0.12094(15) 0.31205(15) 0.0365(4) Uani 1 1 d . . .
H04C H 0.4159 0.1455 0.3728 0.044 Uiso 1 1 calc R . .
H04D H 0.5231 0.1801 0.3097 0.044 Uiso 1 1 calc R . .
C043 C 0.4957(3) 0.02202(16) 0.32470(17) 0.0449(5) Uani 1 1 d . . .
H04E H 0.4206 -0.0338 0.3344 0.054 Uiso 1 1 calc R . .
H04F H 0.5134 -0.0074 0.2596 0.054 Uiso 1 1 calc R . .
C044 C 0.6257(3) 0.0430(2) 0.41459(19) 0.0586(7) Uani 1 1 d . . .
H04G H 0.6500 -0.0245 0.4184 0.088 Uiso 1 1 calc R . .
H04H H 0.6093 0.0717 0.4796 0.088 Uiso 1 1 calc R . .
H04I H 0.7022 0.0956 0.4041 0.088 Uiso 1 1 calc R . .
C010 C 0.3228(2) 0.29000(13) 0.24270(14) 0.0312(4) Uani 1 1 d . . .
H01A H 0.4106 0.3228 0.2941 0.037 Uiso 1 1 calc R . .
C1S C 0.5702(2) 0.40256(13) 0.07248(14) 0.0624(14) Uani 0.50 1 d PR . 1
H1SA H 0.5712 0.3347 0.0892 0.075 Uiso 0.50 1 d PR A 1
C2S C 0.6919(11) 0.4830(8) 0.0924(8) 0.049(3) Uani 0.50 1 d P . 1
H2SA H 0.7687 0.4591 0.0835 0.058 Uiso 0.50 1 d PR . 1
C3S C 0.6876(5) 0.5733(4) 0.0575(4) 0.0559(13) Uani 0.50 1 d P . 1
H3SA H 0.7704 0.6297 0.0694 0.067 Uiso 0.50 1 d PR . 1
C4S C 0.5585(19) 0.5860(16) -0.0030(12) 0.039(4) Uani 0.50 1 d P . 1
C41S C 0.5656(7) 0.6918(5) -0.0315(4) 0.0622(15) Uani 0.50 1 d P . 1
H41A H 0.4878 0.7056 -0.0743 0.093 Uiso 0.50 1 d PR . 1
H41B H 0.5964 0.7418 0.0338 0.093 Uiso 0.50 1 d PR . 1
H41C H 0.6382 0.7001 -0.0627 0.093 Uiso 0.50 1 d PR . 1
C5S C 0.4431(5) 0.5006(4) -0.0326(3) 0.0421(10) Uani 0.50 1 d P . 1
C51S C 0.3104(16) 0.5071(14) -0.1057(12) 0.108(6) Uani 0.50 1 d P . 1
H51A H 0.2387 0.4407 -0.1229 0.162 Uiso 0.50 1 d PR . 1
H51B H 0.2814 0.5645 -0.0738 0.162 Uiso 0.50 1 d PR . 1
H51C H 0.3301 0.5222 -0.1665 0.162 Uiso 0.50 1 d PR . 1
C6S C 0.442(2) 0.4050(18) 0.0022(15) 0.058(5) Uani 0.50 1 d P . 1
C61S C 0.3194(6) 0.3101(5) -0.0316(4) 0.0683(16) Uani 0.50 1 d P . 1
H61A H 0.2432 0.3252 -0.0749 0.103 Uiso 0.50 1 d PR . 1
H61B H 0.3423 0.2524 -0.0691 0.103 Uiso 0.50 1 d PR . 1
H61C H 0.2955 0.2895 0.0261 0.103 Uiso 0.50 1 d PR . 1

loop_
_atom_site_aniso_label
_atom_site_aniso_U_11
_atom_site_aniso_U_22
_atom_site_aniso_U_33
_atom_site_aniso_U_23
_atom_site_aniso_U_13
_atom_site_aniso_U_12
Cu1 0.02242(16) 0.02022(15) 0.02571(15) 0.00361(11) 0.00602(12) 0.00483(12)
O1 0.0427(9) 0.0589(10) 0.0314(7) 0.0092(7) 0.0134(6) 0.0161(7)
C1 0.0475(14) 0.0479(13) 0.0417(12) 0.0086(10) 0.0081(10) 0.0139(11)
F1 0.068(4) 0.036(4) 0.087(4) 0.021(2) 0.018(3) 0.029(3)
F2 0.081(4) 0.056(4) 0.039(4) 0.003(3) -0.020(3) -0.008(3)
F3 0.068(7) 0.049(5) 0.061(3) 0.022(3) 0.026(4) 0.006(4)
F1A 0.054(4) 0.041(5) 0.203(9) 0.038(4) 0.038(4) 0.019(3)
F2A 0.146(8) 0.089(5) 0.054(5) -0.013(4) 0.030(5) -0.057(4)
F3A 0.034(3) 0.043(5) 0.098(7) 0.004(4) 0.023(4) 0.005(3)
C2 0.0332(10) 0.0480(12) 0.0279(9) 0.0130(8) 0.0052(8) 0.0092(9)
C3 0.0311(10) 0.0407(11) 0.0367(10) 0.0119(8) 0.0096(8) 0.0072(9)
C4 0.0305(10) 0.0455(12) 0.0312(9) 0.0180(8) 0.0056(8) 0.0100(9)
C5 0.0398(13) 0.0411(12) 0.0469(12) 0.0170(10) 0.0113(10) 0.0064(10)
F4 0.073(4) 0.042(3) 0.051(3) 0.032(3) 0.029(2) 0.032(3)
F5 0.054(4) 0.050(4) 0.038(3) 0.004(3) 0.013(3) 0.015(3)
F6 0.036(5) 0.043(2) 0.087(4) 0.019(2) 0.043(4) 0.005(4)
F4A 0.067(3) 0.061(4) 0.073(6) 0.047(3) 0.025(4) 0.021(2)
F5A 0.071(7) 0.067(7) 0.050(4) -0.009(3) 0.006(4) 0.012(4)
F6A 0.040(6) 0.057(6) 0.098(4) 0.015(4) 0.051(4) 0.012(5)
O2 0.0342(8) 0.0445(8) 0.0454(8) 0.0238(7) 0.0121(7) 0.0066(6)
Cu2 0.03528(19) 0.02278(16) 0.03037(16) 0.00184(12) 0.01554(14) 0.00668(13)
O3 0.0468(8) 0.0250(6) 0.0376(7) 0.0034(5) 0.0200(6) 0.0088(6)
C6 0.132(3) 0.0448(15) 0.0613(17) 0.0227(13) 0.064(2) 0.0389(18)
F7 0.420(18) 0.133(7) 0.062(4) 0.041(4) -0.057(7) -0.112(9)
F7A 0.201(10) 0.050(3) 0.093(5) 0.042(3) 0.024(6) -0.027(4)
F8 0.146(7) 0.052(4) 0.064(3) 0.022(2) 0.021(4) 0.058(5)
F8A 0.091(3) 0.133(5) 0.056(3) 0.055(3) 0.044(3) 0.087(4)
F9 0.390(15) 0.409(14) 0.308(11) 0.325(11) 0.318(11) 0.356(13)
F9A 0.097(3) 0.0545(18) 0.0361(14) 0.0128(14) 0.0413(18) 0.041(2)
C7 0.0619(14) 0.0241(9) 0.0427(11) 0.0054(8) 0.0280(10) 0.0105(9)
C8 0.0652(15) 0.0346(11) 0.0500(12) 0.0098(9) 0.0379(12) 0.0168(11)
C9 0.0383(11) 0.0227(9) 0.0416(10) -0.0034(8) 0.0180(9) 0.0041(8)
C10 0.0474(13) 0.0369(12) 0.0516(14) 0.0015(10) 0.0249(11) 0.0122(10)
F10 0.0691(10) 0.0328(7) 0.0975(11) 0.0130(7) 0.0447(9) 0.0222(7)
F11 0.087(7) 0.044(3) 0.075(6) 0.016(3) 0.060(5) 0.027(3)
F12 0.045(4) 0.075(5) 0.068(6) -0.018(4) 0.012(3) 0.022(3)
F10A 0.081(8) 0.088(7) 0.061(6) 0.008(5) 0.009(5) 0.061(7)
F12A 0.054(5) 0.062(8) 0.098(7) 0.019(4) 0.051(4) 0.031(4)
O4 0.0358(7) 0.0271(7) 0.0334(7) -0.0013(5) 0.0141(6) 0.0072(6)
O01 0.0281(7) 0.0282(7) 0.0435(7) 0.0033(6) 0.0118(6) 0.0079(6)
N1 0.0301(8) 0.0204(7) 0.0398(8) 0.0030(6) 0.0131(7) 0.0068(6)
C01 0.0411(11) 0.0176(8) 0.0391(10) 0.0052(7) 0.0188(9) 0.0059(8)
C02 0.0617(16) 0.0339(11) 0.0628(14) 0.0090(10) 0.0396(13) 0.0070(11)
C03 0.0455(12) 0.0209(9) 0.0401(10) 0.0036(7) 0.0122(9) 0.0089(8)
C04 0.0439(11) 0.0225(9) 0.0345(9) 0.0064(7) 0.0136(8) 0.0111(8)
C05 0.0409(12) 0.0377(11) 0.0479(12) 0.0098(9) 0.0156(10) 0.0176(9)
C06 0.0667(16) 0.0344(11) 0.0443(12) 0.0131(9) 0.0118(11) 0.0167(11)
N2 0.0397(10) 0.0256(8) 0.0371(8) 0.0032(7) 0.0072(7) 0.0077(7)
O02 0.0475(9) 0.0335(8) 0.0486(9) 0.0035(7) -0.0039(7) 0.0086(7)
C07 0.0339(10) 0.0224(9) 0.0369(10) 0.0046(7) 0.0139(8) 0.0074(8)
C08 0.0333(10) 0.0215(8) 0.0336(9) 0.0021(7) 0.0130(8) 0.0049(7)
C09 0.0361(11) 0.0244(9) 0.0366(10) 0.0050(7) 0.0109(8) 0.0071(8)
N3 0.0353(9) 0.0229(7) 0.0347(8) 0.0029(6) 0.0089(7) 0.0052(7)
N4 0.0357(9) 0.0216(7) 0.0327(8) 0.0007(6) 0.0100(7) 0.0071(6)
C041 0.0534(14) 0.0247(10) 0.0513(12) 0.0003(9) 0.0039(10) 0.0155(10)
C042 0.0430(12) 0.0259(9) 0.0388(10) 0.0024(8) 0.0119(9) 0.0105(8)
C043 0.0603(15) 0.0288(10) 0.0475(12) 0.0101(9) 0.0148(11) 0.0177(10)
C044 0.0738(19) 0.0461(14) 0.0584(15) 0.0100(11) 0.0133(13) 0.0311(13)
C010 0.0355(10) 0.0214(8) 0.0339(9) 0.0002(7) 0.0115(8) 0.0061(8)
C1S 0.070(4) 0.065(4) 0.060(3) 0.026(3) 0.013(3) 0.034(3)
C2S 0.037(5) 0.053(4) 0.047(3) 0.002(3) -0.010(3) 0.028(4)
C3S 0.044(3) 0.052(3) 0.058(3) -0.004(2) 0.008(2) 0.006(2)
C4S 0.045(9) 0.054(7) 0.031(6) 0.017(5) 0.015(5) 0.030(7)
C41S 0.088(4) 0.063(4) 0.068(3) 0.028(3) 0.050(3) 0.046(3)
C5S 0.039(2) 0.055(3) 0.039(2) 0.007(2) 0.0186(19) 0.022(2)
C51S 0.069(9) 0.174(15) 0.112(10) 0.068(10) 0.050(8) 0.045(9)
C6S 0.060(11) 0.055(7) 0.051(8) -0.010(5) 0.034(7) -0.003(6)
C61S 0.065(4) 0.081(4) 0.054(3) 0.004(3) 0.033(3) 0.004(3)

loop_
_atom_type_symbol
_atom_type_description
_atom_type_scat_dispersion_real
_atom_type_scat_dispersion_imag
_atom_type_scat_source
C C 0.0033 0.0016 'International Tables Vol C Tables 4.2.6.8 and 6.1.1.4'
H H 0.0000 0.0000 'International Tables Vol C Tables 4.2.6.8 and 6.1.1.4'
N N 0.0061 0.0033 'International Tables Vol C Tables 4.2.6.8 and 6.1.1.4'
O O 0.0106 0.0060 'International Tables Vol C Tables 4.2.6.8 and 6.1.1.4'
F F 0.0171 0.0103 'International Tables Vol C Tables 4.2.6.8 and 6.1.1.4'
Cu Cu 0.3201 1.2651 'International Tables Vol C Tables 4.2.6.8 and 6.1.1.4'

loop_
_geom_angle_atom_site_label_1
_geom_angle_atom_site_label_2
_geom_angle_atom_site_label_3
_geom_angle
_geom_angle_site_symmetry_1
_geom_angle_site_symmetry_3
O2 Cu1 O2 180.0 2_666 .
O2 Cu1 O01 98.78(5) 2_666 2_666
O2 Cu1 O01 81.22(5) . 2_666
O2 Cu1 O01 81.22(5) 2_666 .
O2 Cu1 O01 98.78(5) . .
O01 Cu1 O01 180.0 2_666 .
O2 Cu1 O1 86.80(6) 2_666 2_666
O2 Cu1 O1 93.20(6) . 2_666
O01 Cu1 O1 93.28(5) 2_666 2_666
O01 Cu1 O1 86.72(5) . 2_666
O2 Cu1 O1 93.20(6) 2_666 .
O2 Cu1 O1 86.81(6) . .
O01 Cu1 O1 86.72(5) 2_666 .
O01 Cu1 O1 93.28(5) . .
O1 Cu1 O1 180.0 2_666 .
C2 O1 Cu1 124.96(14) . .
F1A C1 F2A 107.9(9) . .
F1A C1 F3A 110.6(9) . .
F2A C1 F3A 108.9(10) . .
F1A C1 F3 106.4(9) . .
F2A C1 F3 115.8(10) . .
F3A C1 F3 7.0(14) . .
F1A C1 F2 112.3(8) . .
F2A C1 F2 9.5(12) . .
F3A C1 F2 99.4(10) . .
F3 C1 F2 106.3(10) . .
F1A C1 F1 7.5(11) . .
F2A C1 F1 104.4(8) . .
F3A C1 F1 106.4(8) . .
F3 C1 F1 102.8(8) . .
F2 C1 F1 107.7(6) . .
F1A C1 C2 107.0(7) . .
F2A C1 C2 107.2(6) . .
F3A C1 C2 114.9(7) . .
F3 C1 C2 112.1(8) . .
F2 C1 C2 112.6(5) . .
F1 C1 C2 114.4(5) . .
O1 C2 C3 127.9(2) . .
O1 C2 C1 113.44(19) . .
C3 C2 C1 118.63(19) . .
C4 C3 C2 122.28(19) . .
O2 C4 C3 129.0(2) . .
O2 C4 C5 112.75(19) . .
C3 C4 C5 118.27(19) . .
F6A C5 F4A 102.6(15) . .
F6A C5 F5 108.7(16) . .
F4A C5 F5 110.0(13) . .
F6A C5 F5A 105.8(16) . .
F4A C5 F5A 102.2(13) . .
F5 C5 F5A 10(2) . .
F6A C5 F4 110.7(14) . .
F4A C5 F4 9.2(13) . .
F5 C5 F4 110.0(11) . .
F5A C5 F4 103.3(12) . .
F6A C5 F6 1(2) . .
F4A C5 F6 101.8(13) . .
F5 C5 F6 108.0(13) . .
F5A C5 F6 104.9(14) . .
F4 C5 F6 110.0(12) . .
F6A C5 C4 113.7(13) . .
F4A C5 C4 115.3(7) . .
F5 C5 C4 106.4(11) . .
F5A C5 C4 115.7(11) . .
F4 C5 C4 107.2(5) . .
F6 C5 C4 115.1(10) . .
C4 O2 Cu1 124.22(14) . .
O4 Cu2 O4 180.00(6) . 2
O4 Cu2 O3 92.08(5) . .
O4 Cu2 O3 87.92(5) 2 .
O4 Cu2 O3 87.92(5) . 2
O4 Cu2 O3 92.08(5) 2 2
O3 Cu2 O3 180.0 . 2
O4 Cu2 N3 84.88(5) . 2
O4 Cu2 N3 95.12(5) 2 2
O3 Cu2 N3 87.48(5) . 2
O3 Cu2 N3 92.52(5) 2 2
O4 Cu2 N3 95.12(5) . .
O4 Cu2 N3 84.88(5) 2 .
O3 Cu2 N3 92.52(5) . .
O3 Cu2 N3 87.48(5) 2 .
N3 Cu2 N3 180.0 2 .
C7 O3 Cu2 123.27(13) . .
F8A C6 F9A 98.5(4) . .
F8A C6 F9 130.0(6) . .
F9A C6 F9 36.5(7) . .
F8A C6 F8 87.7(6) . .
F9A C6 F8 122.1(5) . .
F9 C6 F8 100.2(7) . .
F8A C6 F7A 110.4(6) . .
F9A C6 F7A 115.0(6) . .
F9 C6 F7A 84.3(8) . .
F8 C6 F7A 22.7(8) . .
F8A C6 F7 20.4(8) . .
F9A C6 F7 79.1(7) . .
F9 C6 F7 113.3(8) . .
F8 C6 F7 103.5(8) . .
F7A C6 F7 125.2(7) . .
F8A C6 C7 110.2(3) . .
F9A C6 C7 114.3(3) . .
F9 C6 C7 109.5(4) . .
F8 C6 C7 116.9(5) . .
F7A C6 C7 108.0(5) . .
F7 C6 C7 112.8(5) . .
F8 F7A C6 67.6(15) . .
F7A F8 C6 89.7(15) . .
F7A F8 F8A 139.8(17) . .
C6 F8 F8A 50.2(4) . .
C6 F8A F8 42.1(3) . .
F9A F9 C6 70.8(8) . .
F9 F9A C6 72.6(6) . .
O3 C7 C8 128.61(19) . .
O3 C7 C6 113.0(2) . .
C8 C7 C6 118.4(2) . .
C9 C8 C7 121.31(19) . .
O4 C9 C8 128.81(19) . .
O4 C9 C10 112.18(18) . .
C8 C9 C10 118.98(18) . .
F10A C10 F11 109.8(11) . .
F10A C10 F10 104.1(8) . .
F11 C10 F10 103.8(11) . .
F10A C10 F12 5.3(16) . .
F11 C10 F12 106.9(10) . .
F10 C10 F12 109.3(8) . .
F10A C10 F12A 108.6(10) . .
F11 C10 F12A 7(2) . .
F10 C10 F12A 110.6(10) . .
F12 C10 F12A 105.2(10) . .
F10A C10 C9 112.2(7) . .
F11 C10 C9 116.1(9) . .
F10 C10 C9 109.90(18) . .
F12 C10 C9 110.5(7) . .
F12A C10 C9 111.2(8) . .
C9 O4 Cu2 124.48(13) . .
N1 O01 Cu1 125.39(11) . .
O01 N1 C07 124.66(15) . .
O01 N1 C01 121.64(15) . .
C07 N1 C01 111.79(15) . .
N1 C01 C03 110.97(15) . .
N1 C01 C02 105.76(15) . .
C03 C01 C02 109.82(17) . .
N1 C01 C04 100.48(14) . .
C03 C01 C04 115.16(15) . .
C02 C01 C04 113.89(17) . .
N2 C04 C06 109.75(16) . .
N2 C04 C05 105.72(16) . .
C06 C04 C05 110.86(17) . .
N2 C04 C01 100.36(14) . .
C06 C04 C01 115.75(17) . .
C05 C04 C01 113.37(16) . .
O02 N2 C07 125.54(16) . .
O02 N2 C04 122.35(16) . .
C07 N2 C04 111.59(15) . .
N1 C07 N2 108.90(16) . .
N1 C07 C08 126.62(17) . .
N2 C07 C08 124.44(17) . .
C010 C08 C09 104.36(15) . .
C010 C08 C07 127.58(17) . .
C09 C08 C07 128.03(18) . .
N3 C09 C08 110.94(17) . .
C09 N3 N4 105.35(15) . .
C09 N3 Cu2 124.44(13) . .
N4 N3 Cu2 129.70(11) . .
C010 N4 N3 111.73(14) . .
C010 N4 C041 129.36(17) . .
N3 N4 C041 118.89(15) . .
N4 C041 C042 114.57(16) . .
C041 C042 C043 110.78(16) . .
C044 C043 C042 114.38(18) . .
N4 C010 C08 107.60(16) . .
C2S C1S C51S 8.7(11) . 2_665
C2S C1S C6S 121.4(10) . .
C51S C1S C6S 121.2(11) 2_665 .
C2S C1S C5S 63.8(4) . 2_665
C51S C1S C5S 62.8(6) 2_665 2_665
C6S C1S C5S 58.4(9) . 2_665
C2S C1S C4S 117.9(9) . 2_665
C51S C1S C4S 117.3(10) 2_665 2_665
C6S C1S C4S 4.3(17) . 2_665
C5S C1S C4S 54.5(8) 2_665 2_665
C2S C1S C41S 170.5(5) . 2_665
C51S C1S C41S 176.1(6) 2_665 2_665
C6S C1S C41S 54.8(9) . 2_665
C5S C1S C41S 113.3(3) 2_665 2_665
C4S C1S C41S 58.8(8) 2_665 2_665
C51S C2S C3S 80(7) 2_665 .
C51S C2S C1S 96(8) 2_665 .
C3S C2S C1S 119.4(6) . .
C51S C2S C5S 85(6) 2_665 2_665
C3S C2S C5S 58.0(4) . 2_665
C1S C2S C5S 61.4(4) . 2_665
C2S C3S C51S 9.2(11) . 2_665
C2S C3S C5S 66.8(6) . 2_665
C51S C3S C5S 67.3(7) 2_665 2_665
C2S C3S C4S 121.3(10) . .
C51S C3S C4S 121.4(11) 2_665 .
C5S C3S C4S 54.5(9) 2_665 .
C2S C3S C6S 124.9(11) . 2_665
C51S C3S C6S 124.6(12) 2_665 2_665
C5S C3S C6S 58.1(9) 2_665 2_665
C4S C3S C6S 4.1(17) . 2_665
C2S C3S C61S 171.7(6) . 2_665
C51S C3S C61S 162.5(8) 2_665 2_665
C5S C3S C61S 113.2(5) 2_665 2_665
C4S C3S C61S 59.7(9) . 2_665
C6S C3S C61S 55.8(10) 2_665 2_665
C6S C4S C5S 153(10) 2_665 2_665
C6S C4S C5S 125(10) 2_665 .
C5S C4S C5S 58.0(9) 2_665 .
C6S C4S C3S 113(10) 2_665 .
C5S C4S C3S 60.8(6) 2_665 .
C5S C4S C3S 118.2(12) . .
C6S C4S C1S 68(10) 2_665 2_665
C5S C4S C1S 120.5(16) 2_665 2_665
C5S C4S C1S 62.6(8) . 2_665
C3S C4S C1S 175.4(15) . 2_665
C6S C4S C41S 21(10) 2_665 .
C5S C4S C41S 173.7(15) 2_665 .
C5S C4S C41S 125.5(10) . .
C3S C4S C41S 116.3(15) . .
C1S C4S C41S 62.9(6) 2_665 .
C6S C4S C61S 50(10) 2_665 2_665
C5S C4S C61S 125.8(11) 2_665 2_665
C5S C4S C61S 174.6(13) . 2_665
C3S C4S C61S 66.3(9) . 2_665
C1S C4S C61S 113.2(11) 2_665 2_665
C41S C4S C61S 50.3(8) . 2_665
C61S C41S C6S 66.6(9) 2_665 2_665
C61S C41S C4S 67.0(8) 2_665 .
C6S C41S C4S 1.7(16) 2_665 .
C61S C41S C1S 125.3(5) 2_665 2_665
C6S C41S C1S 58.6(9) 2_665 2_665
C4S C41S C1S 58.4(7) . 2_665
C5S C5S C4S 63.2(8) 2_665 2_665
C5S C5S C4S 58.8(7) 2_665 .
C4S C5S C4S 122.0(10) 2_665 .
C5S C5S C3S 127.1(6) 2_665 2_665
C4S C5S C3S 64.7(10) 2_665 2_665
C4S C5S C3S 169.4(8) . 2_665
C5S C5S C6S 63.8(10) 2_665 .
C4S C5S C6S 2.1(16) 2_665 .
C4S C5S C6S 122.5(12) . .
C3S C5S C6S 64.5(9) 2_665 .
C5S C5S C6S 62.1(8) 2_665 2_665
C4S C5S C6S 125.2(13) 2_665 2_665
C4S C5S C6S 3.8(14) . 2_665
C3S C5S C6S 165.8(9) 2_665 2_665
C6S C5S C6S 125.8(9) . 2_665
C5S C5S C1S 121.5(6) 2_665 2_665
C4S C5S C1S 174.0(9) 2_665 2_665
C4S C5S C1S 62.8(5) . 2_665
C3S C5S C1S 110.0(4) 2_665 2_665
C6S C5S C1S 174.4(9) . 2_665
C6S C5S C1S 59.5(8) 2_665 2_665
C5S C5S C2S 169.2(6) 2_665 2_665
C4S C5S C2S 119.8(10) 2_665 2_665
C4S C5S C2S 117.3(7) . 2_665
C3S C5S C2S 55.1(6) 2_665 2_665
C6S C5S C2S 119.6(10) . 2_665
C6S C5S C2S 113.7(10) 2_665 2_665
C1S C5S C2S 54.9(5) 2_665 2_665
C5S C5S C51S 177.2(8) 2_665 .
C4S C5S C51S 118.5(12) 2_665 .
C4S C5S C51S 119.4(9) . .
C3S C5S C51S 54.3(7) 2_665 .
C6S C5S C51S 118.0(11) . .
C6S C5S C51S 116.1(11) 2_665 .
C1S C5S C51S 56.6(7) 2_665 .
C2S C5S C51S 8.2(9) 2_665 .
C2S C51S C3S 91(8) 2_665 2_665
C2S C51S C1S 75(8) 2_665 2_665
C3S C51S C1S 118.0(10) 2_665 2_665
C2S C51S C5S 86(6) 2_665 .
C3S C51S C5S 58.5(6) 2_665 .
C1S C51S C5S 60.6(6) 2_665 .
C4S C6S C41S 157(10) 2_665 2_665
C4S C6S C5S 25(10) 2_665 .
C41S C6S C5S 176.9(18) 2_665 .
C4S C6S C5S 51(10) 2_665 2_665
C41S C6S C5S 128.6(14) 2_665 2_665
C5S C6S C5S 54.2(9) . 2_665
C4S C6S C1S 108(10) 2_665 .
C41S C6S C1S 66.5(9) 2_665 .
C5S C6S C1S 116.2(16) . .
C5S C6S C1S 62.0(9) 2_665 .
C4S C6S C61S 127(10) 2_665 .
C41S C6S C61S 53.7(9) 2_665 .
C5S C6S C61S 123.6(14) . .
C5S C6S C61S 177.8(16) 2_665 .
C1S C6S C61S 120.2(14) . .
C4S C6S C3S 63(10) 2_665 2_665
C41S C6S C3S 120.1(17) 2_665 2_665
C5S C6S C3S 57.4(8) . 2_665
C5S C6S C3S 110.8(14) 2_665 2_665
C1S C6S C3S 169.6(17) . 2_665
C61S C6S C3S 67.0(10) . 2_665
C41S C61S C6S 59.7(8) 2_665 .
C41S C61S C4S 62.7(6) 2_665 2_665
C6S C61S C4S 3.4(13) . 2_665
C41S C61S C3S 116.4(5) 2_665 2_665
C6S C61S C3S 57.2(8) . 2_665
C4S C61S C3S 54.0(6) 2_665 2_665

loop_
_geom_bond_atom_site_label_1
_geom_bond_atom_site_label_2
_geom_bond_distance
_geom_bond_site_symmetry_2
Cu1 O2 2.0591(15) 2_666
Cu1 O2 2.0591(15) .
Cu1 O01 2.0646(14) 2_666
Cu1 O01 2.0647(14) .
Cu1 O1 2.0931(16) 2_666
Cu1 O1 2.0932(16) .
O1 C2 1.250(2) .
C1 F1A 1.212(13) .
C1 F2A 1.278(12) .
C1 F3A 1.325(13) .
C1 F3 1.325(13) .
C1 F2 1.347(9) .
C1 F1 1.398(12) .
C1 C2 1.527(3) .
C2 C3 1.393(3) .
C3 C4 1.385(3) .
C4 O2 1.258(2) .
C4 C5 1.521(3) .
C5 F6A 1.188(16) .
C5 F4A 1.216(14) .
C5 F5 1.32(2) .
C5 F5A 1.35(2) .
C5 F4 1.434(13) .
C5 F6 1.474(15) .
Cu2 O4 1.9369(13) .
Cu2 O4 1.9369(13) 2
Cu2 O3 1.9878(13) .
Cu2 O3 1.9879(13) 2
Cu2 N3 2.4182(15) 2
Cu2 N3 2.4182(15) .
O3 C7 1.246(2) .
C6 F8A 1.394(7) .
C6 F9A 1.312(4) .
C6 F9 1.326(8) .
C6 F8 1.216(7) .
C6 F7A 1.316(9) .
C6 F7 1.184(11) .
C6 C7 1.541(3) .
F7A F8 0.509(19) .
F8 F8A 1.814(12) .
F9 F9A 0.827(16) .
C7 C8 1.392(3) .
C8 C9 1.382(3) .
C9 O4 1.254(2) .
C9 C10 1.530(3) .
C10 F10A 1.280(16) .
C10 F11 1.308(14) .
C10 F10 1.328(3) .
C10 F12 1.371(16) .
C10 F12A 1.352(15) .
O01 N1 1.306(2) .
N1 C07 1.332(2) .
N1 C01 1.504(2) .
C01 C03 1.519(3) .
C01 C02 1.535(3) .
C01 C04 1.556(3) .
C04 N2 1.505(2) .
C04 C06 1.516(3) .
C04 C05 1.525(3) .
N2 O02 1.264(2) .
N2 C07 1.360(2) .
C07 C08 1.439(2) .
C08 C010 1.386(3) .
C08 C09 1.409(3) .
C09 N3 1.325(2) .
N3 N4 1.365(2) .
N4 C010 1.327(2) .
N4 C041 1.462(2) .
C041 C042 1.491(3) .
C042 C043 1.521(3) .
C043 C044 1.508(3) .
C1S C2S 1.377(12) .
C1S C51S 1.416(18) 2_665
C1S C6S 1.442(19) .
C1S C5S 1.478(5) 2_665
C1S C4S 1.481(14) 2_665
C1S C41S 1.549(7) 2_665
C2S C51S 0.22(2) 2_665
C2S C3S 1.348(13) .
C2S C5S 1.511(9) 2_665
C3S C51S 1.328(17) 2_665
C3S C5S 1.394(7) 2_665
C3S C4S 1.444(16) .
C3S C6S 1.492(18) 2_665
C3S C61S 1.634(9) 2_665
C4S C6S 0.12(4) 2_665
C4S C5S 1.300(19) 2_665
C4S C5S 1.36(2) .
C4S C1S 1.481(14) 2_665
C4S C41S 1.487(18) .
C4S C61S 1.54(2) 2_665
C41S C61S 1.288(8) 2_665
C41S C6S 1.38(2) 2_665
C41S C1S 1.549(7) 2_665
C5S C5S 1.289(9) 2_665
C5S C4S 1.300(19) 2_665
C5S C3S 1.394(7) 2_665
C5S C6S 1.40(2) .
C5S C6S 1.43(2) 2_665
C5S C1S 1.478(5) 2_665
C5S C2S 1.511(9) 2_665
C5S C51S 1.509(14) .
C51S C2S 0.22(2) 2_665
C51S C3S 1.328(17) 2_665
C51S C1S 1.416(18) 2_665
C6S C4S 0.12(4) 2_665
C6S C41S 1.38(2) 2_665
C6S C5S 1.43(2) 2_665
C6S C61S 1.47(2) .
C6S C3S 1.493(18) 2_665
C61S C41S 1.288(8) 2_665
C61S C4S 1.54(2) 2_665
C61S C3S 1.634(9) 2_665
